data_4134598
loop_
_publ_author_name
'Skorupskii, Grigorii'
'Dinca, Mircea'

_publ_section_title
;
 Electrical conductivity in a porous, cubic rare-earth catecholate.
;
_journal_name_full 'Journal of the American Chemical Society'
_journal_paper_doi 10.1021/jacs.0c01713
_journal_year 2020
_chemical_formula_sum 'C36 H12 La6 N3.9 O41.64'
_chemical_formula_weight 1998.70
_chemical_name_common 'La6HOTP2 metal-organic framework'
_chemical_properties_physical Air-sensitive
_space_group_crystal_system cubic
_space_group_IT_number 227
_space_group_name_Hall '-F 4vw 2vw 3'
_space_group_name_H-M_alt 'F d -3 m :2'
_atom_sites_solution_hydrogens geom
_atom_sites_solution_primary direct
_atom_sites_solution_secondary difmap
_audit_creation_method SHELXL-2018/3
_audit_update_record
;
2020-02-04 deposited with the CCDC.	2020-02-08 downloaded from the CCDC.
;
_cell_angle_alpha 90
_cell_angle_beta 90
_cell_angle_gamma 90
_cell_formula_units_Z 16
_cell_length_a 35.2393(17)
_cell_length_b 35.2393(17)
_cell_length_c 35.2393(17)
_cell_measurement_reflns_used 9459
_cell_measurement_temperature 100(2)
_cell_measurement_theta_max 27.24
_cell_measurement_theta_min 2.31
_cell_volume 43760(4)
_computing_cell_refinement 'SAINT 8.38A (Bruker-AXS, 2017)'
_computing_data_collection 'APEX3 v2017.3.0 (Bruker-AXS, 2017)'
_computing_data_reduction 'SAINT 8.38A (Bruker-AXS, 2017)'
_computing_molecular_graphics 'Bruker SHELXTL'
_computing_publication_material 'Bruker SHELXTL'
_computing_structure_refinement 'SHELXL-2018/3 (Sheldrick, 2018)'
_computing_structure_solution 'SHELXT 2014/5 (Sheldrick, 2014)'
_diffrn_ambient_temperature 100(2)
_diffrn_detector_area_resol_mean 8.3
_diffrn_measured_fraction_theta_full 0.999
_diffrn_measured_fraction_theta_max 0.999
_diffrn_measurement_device_type 'Bruker Smart APEX2 CCD'
_diffrn_measurement_method '\f and \w scans'
_diffrn_radiation_type MoK\a
_diffrn_radiation_wavelength 0.71073
_diffrn_reflns_av_R_equivalents 0.0527
_diffrn_reflns_av_unetI/netI 0.0116
_diffrn_reflns_Laue_measured_fraction_full 0.999
_diffrn_reflns_Laue_measured_fraction_max 0.999
_diffrn_reflns_limit_h_max 43
_diffrn_reflns_limit_h_min -45
_diffrn_reflns_limit_k_max 45
_diffrn_reflns_limit_k_min -45
_diffrn_reflns_limit_l_max 45
_diffrn_reflns_limit_l_min -42
_diffrn_reflns_number 91344
_diffrn_reflns_point_group_measured_fraction_full 0.999
_diffrn_reflns_point_group_measured_fraction_max 0.999
_diffrn_reflns_theta_full 25.242
_diffrn_reflns_theta_max 27.117
_diffrn_reflns_theta_min 1.634
_diffrn_source 'I\mS micro-focus sealed tube, multilayer optics'
_exptl_absorpt_coefficient_mu 2.349
_exptl_absorpt_correction_T_max 0.8376
_exptl_absorpt_correction_T_min 0.7380
_exptl_absorpt_correction_type multi-scan
_exptl_absorpt_process_details 'SADABS (Herbst-Irmer et al., 2015)'
_exptl_crystal_colour black
_exptl_crystal_density_diffrn 1.213
_exptl_crystal_density_method 'not measured'
_exptl_crystal_description octahedral
_exptl_crystal_F_000 14886
_exptl_crystal_preparation 'electrical conductivity'
_exptl_crystal_size_max 0.200
_exptl_crystal_size_mid 0.200
_exptl_crystal_size_min 0.200
_refine_diff_density_max 0.739
_refine_diff_density_min -0.678
_refine_diff_density_rms 0.110
_refine_ls_extinction_method none
_refine_ls_goodness_of_fit_ref 1.184
_refine_ls_hydrogen_treatment constr
_refine_ls_matrix_type full
_refine_ls_number_parameters 110
_refine_ls_number_reflns 2314
_refine_ls_number_restraints 129
_refine_ls_restrained_S_all 1.177
_refine_ls_R_factor_all 0.0686
_refine_ls_R_factor_gt 0.0509
_refine_ls_shift/su_max 0.000
_refine_ls_shift/su_mean 0.000
_refine_ls_structure_factor_coef Fsqd
_refine_ls_weighting_details 'w=1/[\s^2^(Fo^2^)+(0.0560P)^2^+853.9938P] where P=(Fo^2^+2Fc^2^)/3'
_refine_ls_weighting_scheme calc
_refine_ls_wR_factor_gt 0.1391
_refine_ls_wR_factor_ref 0.1579
_reflns_Friedel_coverage 0.000
_reflns_number_gt 1881
_reflns_number_total 2314
_reflns_threshold_expression 'I > 2\s(I)'
_cod_data_source_file ja0c01713_si_004.cif
_cod_data_source_block La6HOTP2
_cod_original_cell_volume 43760(6)
_cod_original_sg_symbol_H-M 'F d -3 m'
_cod_original_formula_sum 'C36 H12 La6 N3.90 O41.64'
_cod_database_code 4134598
_shelx_shelxl_version_number 2018/3
_shelx_space_group_comment
; 
The symmetry employed for this shelxl refinement is uniquely defined 
by the following loop, which should always be used as a source of 
symmetry information in preference to the above space-group names. 
They are only intended as comments. 
;
_shelx_estimated_absorpt_t_min 0.651
_shelx_estimated_absorpt_t_max 0.651

loop_
_space_group_symop_operation_xyz
'x, y, z'
'-x+3/4, -y+1/4, z+1/2'
'-x+1/4, y+1/2, -z+3/4'
'x+1/2, -y+3/4, -z+1/4'
'z, x, y'
'z+1/2, -x+3/4, -y+1/4'
'-z+3/4, -x+1/4, y+1/2'
'-z+1/4, x+1/2, -y+3/4'
'y, z, x'
'-y+1/4, z+1/2, -x+3/4'
'y+1/2, -z+3/4, -x+1/4'
'-y+3/4, -z+1/4, x+1/2'
'y+3/4, x+1/4, -z+1/2'
'-y, -x, -z'
'y+1/4, -x+1/2, z+3/4'
'-y+1/2, x+3/4, z+1/4'
'x+3/4, z+1/4, -y+1/2'
'-x+1/2, z+3/4, y+1/4'
'-x, -z, -y'
'x+1/4, -z+1/2, y+3/4'
'z+3/4, y+1/4, -x+1/2'
'z+1/4, -y+1/2, x+3/4'
'-z+1/2, y+3/4, x+1/4'
'-z, -y, -x'
'x, y+1/2, z+1/2'
'-x+3/4, -y+3/4, z+1'
'-x+1/4, y+1, -z+5/4'
'x+1/2, -y+5/4, -z+3/4'
'z, x+1/2, y+1/2'
'z+1/2, -x+5/4, -y+3/4'
'-z+3/4, -x+3/4, y+1'
'-z+1/4, x+1, -y+5/4'
'y, z+1/2, x+1/2'
'-y+1/4, z+1, -x+5/4'
'y+1/2, -z+5/4, -x+3/4'
'-y+3/4, -z+3/4, x+1'
'y+3/4, x+3/4, -z+1'
'-y, -x+1/2, -z+1/2'
'y+1/4, -x+1, z+5/4'
'-y+1/2, x+5/4, z+3/4'
'x+3/4, z+3/4, -y+1'
'-x+1/2, z+5/4, y+3/4'
'-x, -z+1/2, -y+1/2'
'x+1/4, -z+1, y+5/4'
'z+3/4, y+3/4, -x+1'
'z+1/4, -y+1, x+5/4'
'-z+1/2, y+5/4, x+3/4'
'-z, -y+1/2, -x+1/2'
'x+1/2, y, z+1/2'
'-x+5/4, -y+1/4, z+1'
'-x+3/4, y+1/2, -z+5/4'
'x+1, -y+3/4, -z+3/4'
'z+1/2, x, y+1/2'
'z+1, -x+3/4, -y+3/4'
'-z+5/4, -x+1/4, y+1'
'-z+3/4, x+1/2, -y+5/4'
'y+1/2, z, x+1/2'
'-y+3/4, z+1/2, -x+5/4'
'y+1, -z+3/4, -x+3/4'
'-y+5/4, -z+1/4, x+1'
'y+5/4, x+1/4, -z+1'
'-y+1/2, -x, -z+1/2'
'y+3/4, -x+1/2, z+5/4'
'-y+1, x+3/4, z+3/4'
'x+5/4, z+1/4, -y+1'
'-x+1, z+3/4, y+3/4'
'-x+1/2, -z, -y+1/2'
'x+3/4, -z+1/2, y+5/4'
'z+5/4, y+1/4, -x+1'
'z+3/4, -y+1/2, x+5/4'
'-z+1, y+3/4, x+3/4'
'-z+1/2, -y, -x+1/2'
'x+1/2, y+1/2, z'
'-x+5/4, -y+3/4, z+1/2'
'-x+3/4, y+1, -z+3/4'
'x+1, -y+5/4, -z+1/4'
'z+1/2, x+1/2, y'
'z+1, -x+5/4, -y+1/4'
'-z+5/4, -x+3/4, y+1/2'
'-z+3/4, x+1, -y+3/4'
'y+1/2, z+1/2, x'
'-y+3/4, z+1, -x+3/4'
'y+1, -z+5/4, -x+1/4'
'-y+5/4, -z+3/4, x+1/2'
'y+5/4, x+3/4, -z+1/2'
'-y+1/2, -x+1/2, -z'
'y+3/4, -x+1, z+3/4'
'-y+1, x+5/4, z+1/4'
'x+5/4, z+3/4, -y+1/2'
'-x+1, z+5/4, y+1/4'
'-x+1/2, -z+1/2, -y'
'x+3/4, -z+1, y+3/4'
'z+5/4, y+3/4, -x+1/2'
'z+3/4, -y+1, x+3/4'
'-z+1, y+5/4, x+1/4'
'-z+1/2, -y+1/2, -x'
'-x, -y, -z'
'x-3/4, y-1/4, -z-1/2'
'x-1/4, -y-1/2, z-3/4'
'-x-1/2, y-3/4, z-1/4'
'-z, -x, -y'
'-z-1/2, x-3/4, y-1/4'
'z-3/4, x-1/4, -y-1/2'
'z-1/4, -x-1/2, y-3/4'
'-y, -z, -x'
'y-1/4, -z-1/2, x-3/4'
'-y-1/2, z-3/4, x-1/4'
'y-3/4, z-1/4, -x-1/2'
'-y-3/4, -x-1/4, z-1/2'
'y, x, z'
'-y-1/4, x-1/2, -z-3/4'
'y-1/2, -x-3/4, -z-1/4'
'-x-3/4, -z-1/4, y-1/2'
'x-1/2, -z-3/4, -y-1/4'
'x, z, y'
'-x-1/4, z-1/2, -y-3/4'
'-z-3/4, -y-1/4, x-1/2'
'-z-1/4, y-1/2, -x-3/4'
'z-1/2, -y-3/4, -x-1/4'
'z, y, x'
'-x, -y+1/2, -z+1/2'
'x-3/4, y+1/4, -z'
'x-1/4, -y, z-1/4'
'-x-1/2, y-1/4, z+1/4'
'-z, -x+1/2, -y+1/2'
'-z-1/2, x-1/4, y+1/4'
'z-3/4, x+1/4, -y'
'z-1/4, -x, y-1/4'
'-y, -z+1/2, -x+1/2'
'y-1/4, -z, x-1/4'
'-y-1/2, z-1/4, x+1/4'
'y-3/4, z+1/4, -x'
'-y-3/4, -x+1/4, z'
'y, x+1/2, z+1/2'
'-y-1/4, x, -z-1/4'
'y-1/2, -x-1/4, -z+1/4'
'-x-3/4, -z+1/4, y'
'x-1/2, -z-1/4, -y+1/4'
'x, z+1/2, y+1/2'
'-x-1/4, z, -y-1/4'
'-z-3/4, -y+1/4, x'
'-z-1/4, y, -x-1/4'
'z-1/2, -y-1/4, -x+1/4'
'z, y+1/2, x+1/2'
'-x+1/2, -y, -z+1/2'
'x-1/4, y-1/4, -z'
'x+1/4, -y-1/2, z-1/4'
'-x, y-3/4, z+1/4'
'-z+1/2, -x, -y+1/2'
'-z, x-3/4, y+1/4'
'z-1/4, x-1/4, -y'
'z+1/4, -x-1/2, y-1/4'
'-y+1/2, -z, -x+1/2'
'y+1/4, -z-1/2, x-1/4'
'-y, z-3/4, x+1/4'
'y-1/4, z-1/4, -x'
'-y-1/4, -x-1/4, z'
'y+1/2, x, z+1/2'
'-y+1/4, x-1/2, -z-1/4'
'y, -x-3/4, -z+1/4'
'-x-1/4, -z-1/4, y'
'x, -z-3/4, -y+1/4'
'x+1/2, z, y+1/2'
'-x+1/4, z-1/2, -y-1/4'
'-z-1/4, -y-1/4, x'
'-z+1/4, y-1/2, -x-1/4'
'z, -y-3/4, -x+1/4'
'z+1/2, y, x+1/2'
'-x+1/2, -y+1/2, -z'
'x-1/4, y+1/4, -z-1/2'
'x+1/4, -y, z-3/4'
'-x, y-1/4, z-1/4'
'-z+1/2, -x+1/2, -y'
'-z, x-1/4, y-1/4'
'z-1/4, x+1/4, -y-1/2'
'z+1/4, -x, y-3/4'
'-y+1/2, -z+1/2, -x'
'y+1/4, -z, x-3/4'
'-y, z-1/4, x-1/4'
'y-1/4, z+1/4, -x-1/2'
'-y-1/4, -x+1/4, z-1/2'
'y+1/2, x+1/2, z'
'-y+1/4, x, -z-3/4'
'y, -x-1/4, -z-1/4'
'-x-1/4, -z+1/4, y-1/2'
'x, -z-1/4, -y-1/4'
'x+1/2, z+1/2, y'
'-x+1/4, z, -y-3/4'
'-z-1/4, -y+1/4, x-1/2'
'-z+1/4, y, -x-3/4'
'z, -y-1/4, -x-1/4'
'z+1/2, y+1/2, x'

loop_
_atom_site_label
_atom_site_type_symbol
_atom_site_fract_x
_atom_site_fract_y
_atom_site_fract_z
_atom_site_U_iso_or_equiv
_atom_site_adp_type
_atom_site_occupancy
_atom_site_site_symmetry_order
_atom_site_calc_flag
_atom_site_refinement_flags_posn
_atom_site_refinement_flags_adp
_atom_site_refinement_flags_occupancy
_atom_site_disorder_assembly
_atom_site_disorder_group
N1 N 0.500000 0.500000 0.500000 0.051(3) Uani 1 12 d S TU P . .
O1 O 0.4870(2) 0.4870(2) 0.5312(3) 0.061(3) Uani 0.5 2 d S TU P . .
C1 C 0.47769(13) 0.50648(13) 0.62940(13) 0.0373(10) Uani 1 1 d . . . . .
O2 O 0.45171(11) 0.50559(11) 0.60126(11) 0.0509(10) Uani 1 1 d . . . . .
C2 C 0.47789(13) 0.53378(13) 0.65787(14) 0.0383(11) Uani 1 1 d . . . . .
H2 H 0.458797 0.552813 0.657923 0.046 Uiso 1 1 calc R U . . .
C3 C 0.50562(12) 0.53399(12) 0.68664(12) 0.0305(9) Uani 1 1 d . . . . .
O3H O 0.3949(4) 0.3949(4) 0.5669(9) 0.128(8) Uani 0.474(13) 2 d S T P A 1
O1N O 0.4001(3) 0.4001(3) 0.5279(7) 0.099(5) Uani 0.483(13) 2 d DS TU P A 2
O2N O 0.3893(4) 0.3893(4) 0.4645(7) 0.204(14) Uani 0.483(13) 2 d DS TU P A 2
N1N N 0.4071(4) 0.4071(4) 0.4930(7) 0.127(9) Uani 0.483(13) 2 d DS TU P A 2
O1HA O 0.4193(8) 0.4368(7) 0.6320(7) 0.181(15) Uani 0.474(13) 1 d . U P A 1
O1HB O 0.3889(6) 0.4412(8) 0.6142(7) 0.223(11) Uani 0.526(13) 1 d . U P A 2
O3 O 0.43178(15) 0.43178(15) 0.4919(2) 0.077(2) Uani 1 2 d DS TU P . .
La1A La 0.45018(11) 0.45018(11) 0.55835(16) 0.0427(8) Uani 0.474(13) 2 d S T P . 1
La1B La 0.44210(9) 0.44210(9) 0.57065(14) 0.0419(7) Uani 0.526(13) 2 d S T P . 2

loop_
_atom_site_aniso_label
_atom_site_aniso_U_11
_atom_site_aniso_U_22
_atom_site_aniso_U_33
_atom_site_aniso_U_23
_atom_site_aniso_U_13
_atom_site_aniso_U_12
N1 0.051(3) 0.051(3) 0.051(3) -0.009(3) -0.009(3) -0.009(3)
O1 0.068(5) 0.068(5) 0.047(5) -0.006(3) -0.006(3) -0.031(5)
C1 0.035(2) 0.043(3) 0.035(2) -0.0093(19) -0.0173(18) 0.003(2)
O2 0.049(2) 0.058(2) 0.046(2) -0.0170(17) -0.0282(16) 0.0077(17)
C2 0.033(2) 0.039(2) 0.043(3) -0.013(2) -0.0193(19) 0.0121(19)
C3 0.032(2) 0.029(2) 0.031(2) -0.0124(17) -0.0101(16) 0.0079(17)
O3H 0.095(9) 0.095(9) 0.196(19) 0.019(8) 0.019(8) -0.028(11)
O1N 0.060(6) 0.060(6) 0.175(13) -0.012(5) -0.012(5) -0.009(7)
O2N 0.187(16) 0.187(16) 0.24(2) -0.114(14) -0.114(14) 0.008(17)
N1N 0.115(12) 0.115(12) 0.149(13) -0.036(6) -0.036(6) -0.031(12)
O1HA 0.15(3) 0.18(3) 0.213(15) 0.072(15) -0.026(16) -0.07(2)
O1HB 0.133(16) 0.35(3) 0.181(18) -0.015(17) 0.100(14) -0.067(17)
O3 0.080(3) 0.080(3) 0.071(4) -0.023(3) -0.023(3) 0.004(4)
La1A 0.0450(7) 0.0450(7) 0.0380(14) -0.0149(8) -0.0149(8) -0.0071(7)
La1B 0.0438(6) 0.0438(6) 0.0381(12) -0.0127(7) -0.0127(7) -0.0074(6)

loop_
_atom_type_symbol
_atom_type_description
_atom_type_scat_dispersion_real
_atom_type_scat_dispersion_imag
_atom_type_scat_source
C C 0.0033 0.0016 'International Tables Vol C Tables 4.2.6.8 and 6.1.1.4'
H H 0.0000 0.0000 'International Tables Vol C Tables 4.2.6.8 and 6.1.1.4'
N N 0.0061 0.0033 'International Tables Vol C Tables 4.2.6.8 and 6.1.1.4'
O O 0.0106 0.0060 'International Tables Vol C Tables 4.2.6.8 and 6.1.1.4'
La La -0.2871 2.4523 'International Tables Vol C Tables 4.2.6.8 and 6.1.1.4'

loop_
_geom_angle_atom_site_label_1
_geom_angle_atom_site_label_2
_geom_angle_atom_site_label_3
_geom_angle
_geom_angle_site_symmetry_1
_geom_angle_site_symmetry_3
_geom_angle_publ_flag
O1 N1 O1 180.0 . 97_666 ?
O1 N1 O1 60.68(14) . 105_666 ?
O1 N1 O1 119.32(14) 97_666 105_666 ?
O1 N1 O1 119.32(14) . 5 ?
O1 N1 O1 60.68(14) 97_666 5 ?
O1 N1 O1 60.68(14) 105_666 5 ?
O1 N1 O1 60.68(14) . 101_666 ?
O1 N1 O1 119.32(14) 97_666 101_666 ?
O1 N1 O1 119.32(14) 105_666 101_666 ?
O1 N1 O1 180.0(7) 5 101_666 ?
O1 N1 O1 119.32(14) . 9 ?
O1 N1 O1 60.68(14) 97_666 9 ?
O1 N1 O1 180.0(7) 105_666 9 ?
O1 N1 O1 119.32(14) 5 9 ?
O1 N1 O1 60.68(14) 101_666 9 ?
N1 O1 O1 59.67(7) . 105_666 ?
N1 O1 O1 59.67(7) . 101_666 ?
O1 O1 O1 117.4(5) 105_666 101_666 ?
N1 O1 La1A 148.0(8) . . ?
O1 O1 La1A 111.3(6) 105_666 . ?
O1 O1 La1A 111.3(6) 101_666 . ?
N1 O1 La1B 152.4(7) . . ?
O1 O1 La1B 113.0(6) 105_666 . ?
O1 O1 La1B 113.0(6) 101_666 . ?
N1 O1 La1A 97.0(3) . 105_666 ?
O1 O1 La1A 43.3(5) 105_666 105_666 ?
O1 O1 La1A 155.9(4) 101_666 105_666 ?
La1A O1 La1A 91.7(3) . 105_666 ?
La1B O1 La1A 90.5(3) . 105_666 ?
N1 O1 La1A 97.0(3) . 101_666 ?
O1 O1 La1A 155.9(4) 105_666 101_666 ?
O1 O1 La1A 43.3(5) 101_666 101_666 ?
La1A O1 La1A 91.7(3) . 101_666 ?
La1B O1 La1A 90.5(3) . 101_666 ?
La1A O1 La1A 147.4(4) 105_666 101_666 ?
O2 C1 C2 123.4(4) . . ?
O2 C1 C1 117.6(3) . 110 ?
C2 C1 C1 119.1(3) . 110 ?
C1 O2 La1A 129.4(3) . 101_666 ?
C1 O2 La1A 118.9(3) . . ?
La1A O2 La1A 92.7(3) 101_666 . ?
C1 O2 La1B 115.4(3) . . ?
C1 O2 La1B 129.8(3) . 101_666 ?
La1A O2 La1B 13.55(5) 101_666 101_666 ?
La1A O2 La1B 101.6(2) . 101_666 ?
La1B O2 La1B 110.5(2) . 101_666 ?
C1 C2 C3 121.8(4) . . ?
C1 C2 H2 119.1 . . ?
C3 C2 H2 119.1 . . ?
C2 C3 C3 119.2(2) . 110 ?
C2 C3 C3 120.8(2) . 162_576 ?
C3 C3 C3 120.000(3) 110 162_576 ?
N1N O1N La1B 109.9(14) . . ?
N1N O2N O2N 131.5(11) . 26_554 ?
O3 N1N O1N 108(2) . . ?
O3 N1N O2N 129.7(17) . . ?
O1N N1N O2N 122.7(15) . . ?
O1HA O1HA La1A 81.2(7) 110 . ?
N1N O3 La1B 98.7(13) . . ?
O1 La1A O2 89.9(2) . 24_666 ?
O1 La1A O2 89.9(2) . 105_666 ?
O2 La1A O2 161.1(2) 24_666 105_666 ?
O1 La1A O2 76.9(3) . 110 ?
O2 La1A O2 131.96(10) 24_666 110 ?
O2 La1A O2 66.19(14) 105_666 110 ?
O1 La1A O2 76.9(3) . . ?
O2 La1A O2 66.19(14) 24_666 . ?
O2 La1A O2 131.96(10) 105_666 . ?
O2 La1A O2 65.85(16) 110 . ?
O1 La1A O3 83.9(4) . . ?
O2 La1A O3 80.58(12) 24_666 . ?
O2 La1A O3 80.58(12) 105_666 . ?
O2 La1A O3 141.2(2) 110 . ?
O2 La1A O3 141.2(2) . . ?
O1 La1A O3H 158.7(7) . . ?
O2 La1A O3H 86.68(18) 24_666 . ?
O2 La1A O3H 86.68(18) 105_666 . ?
O2 La1A O3H 120.3(6) 110 . ?
O2 La1A O3H 120.3(6) . . ?
O3 La1A O3H 74.9(7) . . ?
O1 La1A O1 25.3(3) . 105_666 ?
O2 La1A O1 110.9(4) 24_666 105_666 ?
O2 La1A O1 65.4(3) 105_666 105_666 ?
O2 La1A O1 73.7(3) 110 105_666 ?
O2 La1A O1 98.4(3) . 105_666 ?
O3 La1A O1 74.6(3) . 105_666 ?
O3H La1A O1 141.3(6) . 105_666 ?
O1 La1A O1 25.3(3) . 101_666 ?
O2 La1A O1 65.4(3) 24_666 101_666 ?
O2 La1A O1 110.9(4) 105_666 101_666 ?
O2 La1A O1 98.4(3) 110 101_666 ?
O2 La1A O1 73.7(3) . 101_666 ?
O3 La1A O1 74.6(3) . 101_666 ?
O3H La1A O1 141.3(6) . 101_666 ?
O1 La1A O1 46.2(5) 105_666 101_666 ?
O1 La1A O1HA 139.7(5) . . ?
O2 La1A O1HA 87.4(6) 24_666 . ?
O2 La1A O1HA 104.8(7) 105_666 . ?
O2 La1A O1HA 75.4(6) 110 . ?
O2 La1A O1HA 65.3(5) . . ?
O3 La1A O1HA 134.9(4) . . ?
O3H La1A O1HA 61.1(7) . . ?
O1 La1A O1HA 148.9(6) 105_666 . ?
O1 La1A O1HA 137.5(6) 101_666 . ?
O1 La1A O1HA 139.7(5) . 110 ?
O2 La1A O1HA 104.8(7) 24_666 110 ?
O2 La1A O1HA 87.4(6) 105_666 110 ?
O2 La1A O1HA 65.3(5) 110 110 ?
O2 La1A O1HA 75.4(6) . 110 ?
O3 La1A O1HA 134.9(4) . 110 ?
O3H La1A O1HA 61.1(7) . 110 ?
O1 La1A O1HA 137.5(6) 105_666 110 ?
O1 La1A O1HA 148.9(6) 101_666 110 ?
O1HA La1A O1HA 17.6(13) . 110 ?
O1 La1A La1A 52.52(9) . 101_666 ?
O2 La1A La1A 44.23(16) 24_666 101_666 ?
O2 La1A La1A 141.91(18) 105_666 101_666 ?
O2 La1A La1A 95.61(13) 110 101_666 ?
O2 La1A La1A 43.05(15) . 101_666 ?
O3 La1A La1A 98.91(17) . 101_666 ?
O3H La1A La1A 130.33(4) . 101_666 ?
O1 La1A La1A 77.7(2) 105_666 101_666 ?
O1 La1A La1A 35.8(2) 101_666 101_666 ?
O1HA La1A La1A 102.1(6) . 101_666 ?
O1HA La1A La1A 116.2(6) 110 101_666 ?
O1HB La1B O1HB 65.1(14) . 110 ?
O1HB La1B O2 81.0(6) . . ?
O1HB La1B O2 114.8(7) 110 . ?
O2 La1B O2 64.77(16) 110 . ?
O1HB La1B O2 74.8(7) . 24_666 ?
O1HB La1B O2 139.1(8) 110 24_666 ?
O2 La1B O2 125.22(18) 110 24_666 ?
O2 La1B O2 64.13(13) . 24_666 ?
O1HB La1B O2 139.1(8) . 105_666 ?
O1HB La1B O2 74.8(7) 110 105_666 ?
O2 La1B O2 64.13(13) 110 105_666 ?
O2 La1B O2 125.22(18) . 105_666 ?
O2 La1B O2 142.1(3) 24_666 105_666 ?
O1HB La1B O1N 85.4(7) . . ?
O1HB La1B O1N 85.4(7) 110 . ?
O2 La1B O1N 147.26(11) 110 . ?
O2 La1B O1N 147.26(11) . . ?
O2 La1B O1N 83.64(18) 24_666 . ?
O2 La1B O1N 83.64(18) 105_666 . ?
O1HB La1B O1 143.8(7) . . ?
O1HB La1B O1 143.8(7) 110 . ?
O2 La1B O1 67.0(2) 110 . ?
O2 La1B O1 67.0(2) . . ?
O2 La1B O1 76.11(18) 24_666 . ?
O2 La1B O1 76.11(18) 105_666 . ?
O1N La1B O1 112.4(6) . . ?
O1HB La1B O3 121.4(6) . . ?
O1HB La1B O3 121.4(6) 110 . ?
O2 La1B O3 123.8(3) 110 . ?
O2 La1B O3 123.8(3) . . ?
O2 La1B O3 73.08(14) 24_666 . ?
O2 La1B O3 73.08(14) 105_666 . ?
O1N La1B O3 43.8(5) . . ?
O1 La1B O3 68.7(3) . . ?
O1HB La1B La1B 146.3(7) . 105_666 ?
O1HB La1B La1B 89.8(7) 110 105_666 ?
O2 La1B La1B 34.88(11) 110 105_666 ?
O2 La1B La1B 90.60(11) . 105_666 ?
O2 La1B La1B 130.13(16) 24_666 105_666 ?
O2 La1B La1B 34.66(12) 105_666 105_666 ?
O1N La1B La1B 116.2(3) . 105_666 ?
O1 La1B La1B 54.16(7) . 105_666 ?
O3 La1B La1B 90.37(13) . 105_666 ?
O1HB La1B La1B 89.8(7) . 101_666 ?
O1HB La1B La1B 146.3(7) 110 101_666 ?
O2 La1B La1B 90.60(11) 110 101_666 ?
O2 La1B La1B 34.88(11) . 101_666 ?
O2 La1B La1B 34.66(12) 24_666 101_666 ?
O2 La1B La1B 130.13(16) 105_666 101_666 ?
O1N La1B La1B 116.2(3) . 101_666 ?
O1 La1B La1B 54.16(7) . 101_666 ?
O3 La1B La1B 90.37(13) . 101_666 ?
La1B La1B La1B 101.72(5) 105_666 101_666 ?

loop_
_geom_bond_atom_site_label_1
_geom_bond_atom_site_label_2
_geom_bond_distance
_geom_bond_site_symmetry_2
_geom_bond_publ_flag
N1 O1 1.277(11) . ?
N1 O1 1.277(11) 97_666 ?
N1 O1 1.277(11) 105_666 ?
N1 O1 1.277(11) 5 ?
N1 O1 1.277(11) 101_666 ?
N1 O1 1.277(11) 9 ?
O1 O1 1.290(12) 105_666 ?
O1 O1 1.290(12) 101_666 ?
O1 La1A 2.068(14) . ?
O1 La1B 2.633(13) . ?
O1 La1A 2.808(8) 105_666 ?
O1 La1A 2.808(8) 101_666 ?
C1 O2 1.350(5) . ?
C1 C2 1.390(6) . ?
C1 C1 1.435(9) 110 ?
O2 La1A 2.417(4) 101_666 ?
O2 La1A 2.470(4) . ?
O2 La1B 2.507(4) . ?
O2 La1B 2.521(4) 101_666 ?
C2 C3 1.408(6) . ?
C2 H2 0.9500 . ?
C3 C3 1.414(8) 110 ?
C3 C3 1.464(8) 162_576 ?
O3H La1A 2.77(2) . ?
O1N N1N 1.28(2) . ?
O1N La1B 2.581(17) . ?
O2N N1N 1.34(3) . ?
O2N O2N 1.42(4) 26_554 ?
N1N O3 1.233(18) . ?
O1HA O1HA 0.87(7) 110 ?
O1HA La1A 2.85(2) . ?
O1HB La1B 2.423(15) . ?
O3 La1A 2.514(7) . ?
O3 La1B 2.822(8) . ?
La1A La1A 3.537(8) 101_666 ?
La1B La1B 4.130(7) 105_666 ?
La1B La1B 4.130(7) 101_666 ?
